data_4135210
loop_
_publ_author_name
'Li, Errui'
'Jie, Kecheng'
'Fang, Yu'
'Cai, Peiyu'
'Huang, Feihe'

_publ_section_title
;
 Transformation of Nonporous Adaptive Pillar[4]arene[1]quinone Crystals
 into Fluorescent Crystals via Multi-Step Solid-Vapor Postsynthetic
 Modification for Fluorescence Turn-on Sensing of Ethylenediamine.
;
_journal_name_full 'Journal of the American Chemical Society'
_journal_paper_doi 10.1021/jacs.0c07482
_journal_year 2020
_chemical_formula_moiety 'C53 H62 N2 O9, C3 H6 O'
_chemical_formula_sum 'C56 H68 N2 O10'
_chemical_formula_weight 929.12
_space_group_crystal_system triclinic
_space_group_IT_number 2
_space_group_name_Hall '-P 1'
_space_group_name_H-M_alt 'P -1'
_atom_sites_solution_hydrogens geom
_audit_creation_date 2019-11-27
_audit_creation_method
;
Olex2 1.2
(compiled 2018.05.29 svn.r3508 for OlexSys, GUI svn.r5506)
;
_cell_angle_alpha 66.7880(10)
_cell_angle_beta 79.7990(10)
_cell_angle_gamma 71.5140(10)
_cell_formula_units_Z 2
_cell_length_a 12.6366(4)
_cell_length_b 15.8733(6)
_cell_length_c 16.1976(6)
_cell_measurement_reflns_used 9874
_cell_measurement_temperature 170(2)
_cell_measurement_theta_max 27.08
_cell_measurement_theta_min 2.33
_cell_volume 2826.85(18)
_computing_cell_refinement 'SAINT V8.38A (?, 2016)'
_computing_data_reduction 'SAINT V8.38A (?, 2016)'
_computing_molecular_graphics 'Olex2 (Dolomanov et al., 2009)'
_computing_publication_material 'Olex2 (Dolomanov et al., 2009)'
_computing_structure_refinement 'ShelXL (Sheldrick, 2015)'
_computing_structure_solution 'SHELXT 2014/5 (Sheldrick, 2014)'
_diffrn_ambient_temperature 170.0
_diffrn_measured_fraction_theta_full 0.999
_diffrn_measured_fraction_theta_max 0.998
_diffrn_measurement_device_type 'Bruker APEX-II CCD'
_diffrn_measurement_method '\f and \w scans'
_diffrn_radiation_type MoK\a
_diffrn_radiation_wavelength 0.71073
_diffrn_reflns_av_R_equivalents 0.0387
_diffrn_reflns_av_unetI/netI 0.0342
_diffrn_reflns_Laue_measured_fraction_full 0.999
_diffrn_reflns_Laue_measured_fraction_max 0.998
_diffrn_reflns_limit_h_max 14
_diffrn_reflns_limit_h_min -16
_diffrn_reflns_limit_k_max 20
_diffrn_reflns_limit_k_min -20
_diffrn_reflns_limit_l_max 20
_diffrn_reflns_limit_l_min -20
_diffrn_reflns_number 57405
_diffrn_reflns_point_group_measured_fraction_full 0.999
_diffrn_reflns_point_group_measured_fraction_max 0.998
_diffrn_reflns_theta_full 25.242
_diffrn_reflns_theta_max 27.103
_diffrn_reflns_theta_min 2.329
_diffrn_standards_number 0
_exptl_absorpt_coefficient_mu 0.074
_exptl_absorpt_correction_T_max 0.7455
_exptl_absorpt_correction_T_min 0.7128
_exptl_absorpt_correction_type multi-scan
_exptl_absorpt_process_details
;
SADABS-2016/2 (Bruker,2016/2) was used for absorption correction.
wR2(int) was 0.1459 before and 0.0696 after correction.
The Ratio of minimum to maximum transmission is 0.9561.
The \l/2 correction factor is Not present.
;
_exptl_crystal_colour colourless
_exptl_crystal_density_diffrn 1.092
_exptl_crystal_description block
_exptl_crystal_F_000 996
_exptl_crystal_size_max 0.28
_exptl_crystal_size_mid 0.15
_exptl_crystal_size_min 0.13
_refine_diff_density_max 0.370
_refine_diff_density_min -0.246
_refine_diff_density_rms 0.040
_refine_ls_extinction_method none
_refine_ls_goodness_of_fit_ref 1.028
_refine_ls_hydrogen_treatment constr
_refine_ls_matrix_type full
_refine_ls_number_parameters 634
_refine_ls_number_reflns 12463
_refine_ls_number_restraints 0
_refine_ls_restrained_S_all 1.028
_refine_ls_R_factor_all 0.0566
_refine_ls_R_factor_gt 0.0432
_refine_ls_shift/su_max 0.001
_refine_ls_shift/su_mean 0.000
_refine_ls_structure_factor_coef Fsqd
_refine_ls_weighting_details 'w=1/[\s^2^(Fo^2^)+(0.0544P)^2^+0.6037P] where P=(Fo^2^+2Fc^2^)/3'
_refine_ls_weighting_scheme calc
_refine_ls_wR_factor_gt 0.1093
_refine_ls_wR_factor_ref 0.1177
_reflns_Friedel_coverage 0.000
_reflns_number_gt 9789
_reflns_number_total 12463
_reflns_threshold_expression 'I > 2\s(I)'
_cod_data_source_file ja0c07482_si_004.cif
_cod_data_source_block 191125_eda_m4_0m_sq
_cod_database_code 4135210
_shelx_shelxl_version_number 2016/6
_shelx_space_group_comment
;
The symmetry employed for this shelxl refinement is uniquely defined
by the following loop, which should always be used as a source of
symmetry information in preference to the above space-group names.
They are only intended as comments.
;
_shelx_estimated_absorpt_t_max 0.990
_shelx_estimated_absorpt_t_min 0.979
_olex2_refinement_description
;
1. Fixed Uiso
 At 1.2 times of:
  All C(H) groups, All C(H,H) groups
 At 1.5 times of:
  All C(H,H,H) groups, All O(H) groups
2. Others
 Sof(H48)=Sof(O9A)=Sof(H9AA)=1-FVAR(1)
 Sof(H47)=Sof(O9)=Sof(H9)=FVAR(1)
3.a Secondary CH2 refined with riding coordinates:
 C1(H1A,H1B), C8(H8A,H8B), C10(H10A,H10B), C12(H12A,H12B), C19(H19A,H19B),
 C21(H21A,H21B), C23(H23A,H23B), C30(H30A,H30B), C32(H32A,H32B), C34(H34A,H34B),
  C41(H41A,H41B), C43(H43A,H43B), C45(H45A,H45B)
3.b Aromatic/amide H refined with riding coordinates:
 C4(H4), C7(H7), C15(H15), C18(H18), C26(H26), C29(H29), C36(H36), C39(H39),
 C47(H47), C48(H48), C52(H52), C53(H53)
3.c Tetrahedral OH refined with riding coordinates:
 O9A(H9AA)
3.d Idealised Me refined as rotating group:
 C9(H9A,H9B,H9C), C11(H11A,H11B,H11C), C20(H20A,H20B,H20C), C22(H22A,H22B,
 H22C), C31(H31A,H31B,H31C), C33(H33A,H33B,H33C), C42(H42A,H42B,H42C), C44(H44A,
 H44B,H44C), C54(H54A,H54B,H54C), C56(H56A,H56B,H56C)
3.e Idealised tetrahedral OH refined as rotating group:
 O9(H9)
;
_platon_squeeze_void_probe_radius 1.20
_olex2_submission_special_instructions 'No special instructions were received'

loop_
_space_group_symop_operation_xyz
'x, y, z'
'-x, -y, -z'

loop_
_atom_site_label
_atom_site_type_symbol
_atom_site_fract_x
_atom_site_fract_y
_atom_site_fract_z
_atom_site_U_iso_or_equiv
_atom_site_adp_type
_atom_site_occupancy
_atom_site_site_symmetry_order
_atom_site_calc_flag
_atom_site_refinement_flags_posn
_atom_site_refinement_flags_adp
_atom_site_refinement_flags_occupancy
_atom_site_disorder_assembly
_atom_site_disorder_group
O1 O 0.57136(8) 1.02851(7) 0.33331(7) 0.0449(2) Uani 1 1 d . . . . .
O2 O 0.31569(8) 0.80340(7) 0.57925(6) 0.0430(2) Uani 1 1 d . . . . .
O3 O 0.14359(9) 1.14038(7) 0.33572(7) 0.0479(2) Uani 1 1 d . . . . .
O4 O -0.00871(8) 0.82324(6) 0.42225(6) 0.0389(2) Uani 1 1 d . . . . .
O5 O 0.05879(8) 1.04698(6) 0.10628(6) 0.0394(2) Uani 1 1 d . . . . .
O6 O 0.06012(7) 0.67385(6) 0.18822(6) 0.0381(2) Uani 1 1 d . . . . .
O7 O 0.56953(8) 0.84090(7) -0.01020(6) 0.0407(2) Uani 1 1 d . . . . .
O8 O 0.32750(7) 0.58284(6) 0.19053(6) 0.0358(2) Uani 1 1 d . . . . .
N1 N 0.68050(11) 0.64162(8) 0.45156(7) 0.0437(3) Uani 1 1 d . . . . .
N2 N 0.67442(10) 0.56966(8) 0.31929(7) 0.0393(3) Uani 1 1 d . . . . .
C1 C 0.67700(11) 0.83408(10) 0.40968(9) 0.0369(3) Uani 1 1 d . . . . .
H1A H 0.712867 0.782499 0.463619 0.044 Uiso 1 1 calc R . . . .
H1B H 0.718503 0.883070 0.387208 0.044 Uiso 1 1 calc R . . . .
C2 C 0.55653(11) 0.87807(9) 0.43501(8) 0.0344(3) Uani 1 1 d . . . . .
C3 C 0.50468(11) 0.97452(9) 0.39494(8) 0.0360(3) Uani 1 1 d . . . . .
C4 C 0.39271(11) 1.01187(9) 0.41644(9) 0.0360(3) Uani 1 1 d . . . . .
H4 H 0.358674 1.078144 0.388685 0.043 Uiso 1 1 calc R . . . .
C5 C 0.32969(11) 0.95405(9) 0.47779(8) 0.0337(3) Uani 1 1 d . . . . .
C6 C 0.38187(11) 0.85707(9) 0.51837(8) 0.0348(3) Uani 1 1 d . . . . .
C7 C 0.49399(11) 0.82005(9) 0.49713(8) 0.0360(3) Uani 1 1 d . . . . .
H7 H 0.528532 0.753983 0.525527 0.043 Uiso 1 1 calc R . . . .
C8 C 0.52563(13) 1.12893(10) 0.29407(10) 0.0455(3) Uani 1 1 d . . . . .
H8A H 0.497873 1.156558 0.341563 0.055 Uiso 1 1 calc R . . . .
H8B H 0.462555 1.143943 0.257418 0.055 Uiso 1 1 calc R . . . .
C9 C 0.61795(16) 1.16908(12) 0.23576(11) 0.0573(4) Uani 1 1 d . . . . .
H9A H 0.647031 1.138948 0.190870 0.086 Uiso 1 1 calc GR . . . .
H9B H 0.678225 1.156414 0.273272 0.086 Uiso 1 1 calc GR . . . .
H9C H 0.588691 1.238009 0.205167 0.086 Uiso 1 1 calc GR . . . .
C10 C 0.36567(13) 0.70434(10) 0.62470(10) 0.0439(3) Uani 1 1 d . . . . .
H10A H 0.428781 0.695268 0.658689 0.053 Uiso 1 1 calc R . . . .
H10B H 0.394214 0.671822 0.580890 0.053 Uiso 1 1 calc R . . . .
C11 C 0.27586(15) 0.66435(11) 0.68802(11) 0.0540(4) Uani 1 1 d . . . . .
H11A H 0.212239 0.676938 0.653893 0.081 Uiso 1 1 calc GR . . . .
H11B H 0.251292 0.694689 0.732990 0.081 Uiso 1 1 calc GR . . . .
H11C H 0.305692 0.595440 0.718335 0.081 Uiso 1 1 calc GR . . . .
C12 C 0.20657(11) 0.99405(10) 0.49817(9) 0.0371(3) Uani 1 1 d . . . . .
H12A H 0.192048 1.061478 0.491255 0.045 Uiso 1 1 calc R . . . .
H12B H 0.185999 0.958217 0.561392 0.045 Uiso 1 1 calc R . . . .
C13 C 0.13433(10) 0.98795(9) 0.43622(8) 0.0337(3) Uani 1 1 d . . . . .
C14 C 0.10418(11) 1.06219(9) 0.35495(9) 0.0356(3) Uani 1 1 d . . . . .
C15 C 0.03796(11) 1.05620(9) 0.29870(9) 0.0345(3) Uani 1 1 d . . . . .
H15 H 0.017492 1.108081 0.243928 0.041 Uiso 1 1 calc R . . . .
C16 C 0.00100(10) 0.97568(9) 0.32099(8) 0.0315(3) Uani 1 1 d . . . . .
C17 C 0.03152(10) 0.90094(9) 0.40247(8) 0.0324(3) Uani 1 1 d . . . . .
C18 C 0.09681(10) 0.90768(9) 0.45893(8) 0.0340(3) Uani 1 1 d . . . . .
H18 H 0.116259 0.856375 0.514257 0.041 Uiso 1 1 calc R . . . .
C19 C 0.11860(18) 1.21675(12) 0.25455(12) 0.0632(5) Uani 1 1 d . . . . .
H19A H 0.036867 1.246103 0.252204 0.076 Uiso 1 1 calc R . . . .
H19B H 0.145266 1.194840 0.203225 0.076 Uiso 1 1 calc R . . . .
C20 C 0.1772(2) 1.28764(13) 0.25031(14) 0.0785(6) Uani 1 1 d . . . . .
H20A H 0.156075 1.345263 0.196849 0.118 Uiso 1 1 calc GR . . . .
H20B H 0.258238 1.259665 0.246960 0.118 Uiso 1 1 calc GR . . . .
H20C H 0.155311 1.304117 0.304368 0.118 Uiso 1 1 calc GR . . . .
C21 C 0.02160(13) 0.74510(10) 0.50458(9) 0.0455(3) Uani 1 1 d . . . . .
H21A H -0.011015 0.764816 0.556573 0.055 Uiso 1 1 calc R . . . .
H21B H 0.103902 0.722612 0.507500 0.055 Uiso 1 1 calc R . . . .
C22 C -0.02344(16) 0.66669(11) 0.50652(12) 0.0621(5) Uani 1 1 d . . . . .
H22A H 0.010371 0.647110 0.455318 0.093 Uiso 1 1 calc GR . . . .
H22B H -0.104780 0.690100 0.502758 0.093 Uiso 1 1 calc GR . . . .
H22C H -0.005103 0.612021 0.562750 0.093 Uiso 1 1 calc GR . . . .
C23 C -0.07047(10) 0.96985(9) 0.25841(8) 0.0326(3) Uani 1 1 d . . . . .
H23A H -0.129666 0.939910 0.294650 0.039 Uiso 1 1 calc R . . . .
H23B H -0.107349 1.035136 0.218622 0.039 Uiso 1 1 calc R . . . .
C24 C -0.00305(9) 0.91299(9) 0.20106(8) 0.0300(2) Uani 1 1 d . . . . .
C25 C 0.06526(10) 0.95277(8) 0.12711(8) 0.0310(3) Uani 1 1 d . . . . .
C26 C 0.13418(10) 0.89728(9) 0.08019(8) 0.0315(3) Uani 1 1 d . . . . .
H26 H 0.181828 0.924530 0.031326 0.038 Uiso 1 1 calc R . . . .
C27 C 0.13571(9) 0.80268(9) 0.10255(8) 0.0295(2) Uani 1 1 d . . . . .
C28 C 0.06183(10) 0.76532(8) 0.17190(8) 0.0300(2) Uani 1 1 d . . . . .
C29 C -0.00519(9) 0.82020(9) 0.22113(8) 0.0307(3) Uani 1 1 d . . . . .
H29 H -0.053452 0.793217 0.269594 0.037 Uiso 1 1 calc R . . . .
C30 C 0.11048(10) 1.09483(9) 0.02235(8) 0.0342(3) Uani 1 1 d . . . . .
H30A H 0.082066 1.088833 -0.027678 0.041 Uiso 1 1 calc R . . . .
H30B H 0.192499 1.066708 0.022025 0.041 Uiso 1 1 calc R . . . .
C31 C 0.08222(12) 1.19790(10) 0.01160(9) 0.0416(3) Uani 1 1 d . . . . .
H31A H 0.109718 1.234321 -0.048219 0.062 Uiso 1 1 calc GR . . . .
H31B H 0.117569 1.203463 0.057718 0.062 Uiso 1 1 calc GR . . . .
H31C H 0.000963 1.223086 0.018308 0.062 Uiso 1 1 calc GR . . . .
C32 C -0.02434(11) 0.63809(9) 0.24977(10) 0.0404(3) Uani 1 1 d . . . . .
H32A H -0.097618 0.686507 0.238035 0.048 Uiso 1 1 calc R . . . .
H32B H -0.006904 0.622110 0.312310 0.048 Uiso 1 1 calc R . . . .
C33 C -0.02787(13) 0.55026(10) 0.23678(12) 0.0529(4) Uani 1 1 d . . . . .
H33A H -0.046161 0.567106 0.174923 0.079 Uiso 1 1 calc GR . . . .
H33B H -0.084995 0.523339 0.278901 0.079 Uiso 1 1 calc GR . . . .
H33C H 0.045236 0.503118 0.248057 0.079 Uiso 1 1 calc GR . . . .
C34 C 0.21766(10) 0.74390(9) 0.05198(8) 0.0320(3) Uani 1 1 d . . . . .
H34A H 0.200583 0.682163 0.069610 0.038 Uiso 1 1 calc R . . . .
H34B H 0.208426 0.777822 -0.013418 0.038 Uiso 1 1 calc R . . . .
C35 C 0.33785(10) 0.72560(9) 0.07094(8) 0.0292(2) Uani 1 1 d . . . . .
C36 C 0.39876(10) 0.79039(9) 0.01995(8) 0.0316(3) Uani 1 1 d . . . . .
H36 H 0.365190 0.844953 -0.028940 0.038 Uiso 1 1 calc R . . . .
C37 C 0.50739(10) 0.77748(9) 0.03855(8) 0.0306(3) Uani 1 1 d . . . . .
C38 C 0.55870(10) 0.69748(8) 0.10929(8) 0.0286(2) Uani 1 1 d . . . . .
C39 C 0.49863(10) 0.63250(8) 0.16023(8) 0.0297(2) Uani 1 1 d . . . . .
H39 H 0.532601 0.577758 0.208804 0.036 Uiso 1 1 calc R . . . .
C40 C 0.38976(10) 0.64557(8) 0.14190(8) 0.0292(2) Uani 1 1 d . . . . .
C41 C 0.52382(16) 0.91692(14) -0.08733(12) 0.0702(6) Uani 1 1 d . . . . .
H41A H 0.455530 0.959898 -0.070048 0.084 Uiso 1 1 calc R . . . .
H41B H 0.503347 0.892288 -0.127957 0.084 Uiso 1 1 calc R . . . .
C42 C 0.6094(2) 0.97023(19) -0.13425(16) 0.1154(11) Uani 1 1 d . . . . .
H42A H 0.581555 1.019902 -0.191111 0.173 Uiso 1 1 calc GR . . . .
H42B H 0.678935 0.926004 -0.146475 0.173 Uiso 1 1 calc GR . . . .
H42C H 0.623781 0.999635 -0.095839 0.173 Uiso 1 1 calc GR . . . .
C43 C 0.37715(12) 0.50136(9) 0.26422(9) 0.0385(3) Uani 1 1 d . . . . .
H43A H 0.398661 0.521021 0.308328 0.046 Uiso 1 1 calc R . . . .
H43B H 0.444928 0.461287 0.242910 0.046 Uiso 1 1 calc R . . . .
C44 C 0.29132(14) 0.44690(12) 0.30674(11) 0.0551(4) Uani 1 1 d . . . . .
H44A H 0.272681 0.426042 0.263006 0.083 Uiso 1 1 calc GR . . . .
H44B H 0.223818 0.488040 0.325695 0.083 Uiso 1 1 calc GR . . . .
H44C H 0.321502 0.391092 0.359262 0.083 Uiso 1 1 calc GR . . . .
C45 C 0.67646(10) 0.68165(9) 0.13177(8) 0.0312(3) Uani 1 1 d . . . . .
H45A H 0.714396 0.612498 0.153254 0.037 Uiso 1 1 calc R . . . .
H45B H 0.718503 0.713019 0.076474 0.037 Uiso 1 1 calc R . . . .
C46 C 0.67881(9) 0.72033(9) 0.20302(8) 0.0300(2) Uani 1 1 d . . . . .
C47 C 0.67991(10) 0.81244(9) 0.18159(8) 0.0327(3) Uani 1 1 d . . . . .
H47 H 0.679785 0.853090 0.120070 0.039 Uiso 0.629(3) 1 calc R . P A 1
C48 C 0.68122(10) 0.84924(9) 0.24763(9) 0.0327(3) Uani 1 1 d . . . . .
H48 H 0.681251 0.913926 0.229390 0.039 Uiso 0.371(3) 1 calc R . P A 2
C49 C 0.68246(10) 0.79394(9) 0.33757(8) 0.0322(3) Uani 1 1 d . . . . .
C50 C 0.68093(10) 0.69805(9) 0.36235(8) 0.0327(3) Uani 1 1 d . . . . .
C51 C 0.67801(10) 0.66112(9) 0.29584(8) 0.0316(3) Uani 1 1 d . . . . .
C52 C 0.67417(15) 0.55484(11) 0.47109(10) 0.0520(4) Uani 1 1 d . . . . .
H52 H 0.671613 0.514524 0.532602 0.062 Uiso 1 1 calc R . . . .
C53 C 0.67102(14) 0.51885(11) 0.40579(10) 0.0499(4) Uani 1 1 d . . . . .
H53 H 0.666238 0.455349 0.424635 0.060 Uiso 1 1 calc R . . . .
O9 O 0.68054(13) 0.94324(10) 0.21111(10) 0.0374(4) Uani 0.629(3) 1 d . . P A 1
H9 H 0.656616 0.968075 0.250390 0.056 Uiso 0.629(3) 1 calc GR . P A 1
O9A O 0.6680(2) 0.88089(17) 0.10124(16) 0.0404(8) Uani 0.371(3) 1 d . . P A 2
H9AA H 0.685636 0.856608 0.061387 0.061 Uiso 0.371(3) 1 calc R . P A 2
O10 O 0.39335(13) 0.65980(10) 0.42193(9) 0.0861(5) Uani 1 1 d . . . . .
C54 C 0.37222(17) 0.81046(13) 0.30643(13) 0.0685(5) Uani 1 1 d . . . . .
H54A H 0.439893 0.808891 0.329286 0.103 Uiso 1 1 calc GR . . . .
H54B H 0.311387 0.865117 0.311417 0.103 Uiso 1 1 calc GR . . . .
H54C H 0.386735 0.816358 0.243189 0.103 Uiso 1 1 calc GR . . . .
C55 C 0.33990(12) 0.72125(11) 0.35996(9) 0.0458(3) Uani 1 1 d . . . . .
C56 C 0.24067(13) 0.70998(13) 0.33401(12) 0.0568(4) Uani 1 1 d . . . . .
H56A H 0.255403 0.706134 0.273943 0.085 Uiso 1 1 calc GR . . . .
H56B H 0.176728 0.764824 0.333308 0.085 Uiso 1 1 calc GR . . . .
H56C H 0.223869 0.651465 0.377513 0.085 Uiso 1 1 calc GR . . . .

loop_
_atom_site_aniso_label
_atom_site_aniso_U_11
_atom_site_aniso_U_22
_atom_site_aniso_U_33
_atom_site_aniso_U_23
_atom_site_aniso_U_13
_atom_site_aniso_U_12
O1 0.0474(6) 0.0400(5) 0.0508(6) -0.0189(5) 0.0077(5) -0.0191(4)
O2 0.0386(5) 0.0404(5) 0.0393(5) -0.0069(4) 0.0022(4) -0.0087(4)
O3 0.0669(7) 0.0357(5) 0.0463(6) -0.0122(4) -0.0095(5) -0.0213(5)
O4 0.0392(5) 0.0334(5) 0.0390(5) -0.0051(4) -0.0030(4) -0.0133(4)
O5 0.0476(5) 0.0338(5) 0.0362(5) -0.0096(4) 0.0061(4) -0.0189(4)
O6 0.0347(5) 0.0315(5) 0.0464(5) -0.0118(4) 0.0031(4) -0.0126(4)
O7 0.0366(5) 0.0461(5) 0.0319(5) 0.0019(4) -0.0061(4) -0.0197(4)
O8 0.0330(5) 0.0346(5) 0.0371(5) -0.0050(4) -0.0054(4) -0.0141(4)
N1 0.0530(7) 0.0434(6) 0.0315(6) -0.0087(5) -0.0055(5) -0.0138(6)
N2 0.0472(7) 0.0349(6) 0.0347(6) -0.0075(5) -0.0052(5) -0.0148(5)
C1 0.0313(6) 0.0443(7) 0.0398(7) -0.0176(6) -0.0049(5) -0.0120(6)
C2 0.0346(6) 0.0413(7) 0.0338(6) -0.0188(6) -0.0039(5) -0.0115(5)
C3 0.0415(7) 0.0407(7) 0.0335(6) -0.0184(6) 0.0005(5) -0.0167(6)
C4 0.0422(7) 0.0346(6) 0.0349(7) -0.0175(5) -0.0021(5) -0.0092(6)
C5 0.0373(7) 0.0384(7) 0.0301(6) -0.0187(5) -0.0016(5) -0.0085(5)
C6 0.0372(7) 0.0399(7) 0.0284(6) -0.0132(5) -0.0014(5) -0.0115(6)
C7 0.0365(7) 0.0383(7) 0.0334(6) -0.0141(5) -0.0053(5) -0.0073(5)
C8 0.0585(9) 0.0423(8) 0.0403(7) -0.0162(6) -0.0026(7) -0.0186(7)
C9 0.0766(12) 0.0574(10) 0.0483(9) -0.0187(8) 0.0038(8) -0.0365(9)
C10 0.0483(8) 0.0373(7) 0.0418(7) -0.0116(6) -0.0005(6) -0.0107(6)
C11 0.0627(10) 0.0469(9) 0.0477(9) -0.0119(7) 0.0057(7) -0.0203(8)
C12 0.0392(7) 0.0398(7) 0.0348(7) -0.0204(6) 0.0014(5) -0.0070(6)
C13 0.0308(6) 0.0356(6) 0.0344(6) -0.0183(5) 0.0036(5) -0.0047(5)
C14 0.0385(7) 0.0313(6) 0.0381(7) -0.0165(5) 0.0033(5) -0.0093(5)
C15 0.0364(7) 0.0303(6) 0.0332(6) -0.0110(5) 0.0014(5) -0.0070(5)
C16 0.0258(6) 0.0321(6) 0.0337(6) -0.0133(5) 0.0044(5) -0.0055(5)
C17 0.0280(6) 0.0312(6) 0.0349(6) -0.0127(5) 0.0048(5) -0.0068(5)
C18 0.0308(6) 0.0345(6) 0.0321(6) -0.0127(5) 0.0032(5) -0.0048(5)
C19 0.0983(14) 0.0448(9) 0.0529(9) -0.0074(7) -0.0157(9) -0.0350(9)
C20 0.1183(18) 0.0530(10) 0.0749(13) -0.0093(9) -0.0190(12) -0.0481(12)
C21 0.0535(9) 0.0375(7) 0.0367(7) -0.0024(6) -0.0031(6) -0.0150(6)
C22 0.0712(11) 0.0437(9) 0.0616(10) 0.0037(8) -0.0149(9) -0.0262(8)
C23 0.0249(6) 0.0318(6) 0.0366(6) -0.0089(5) 0.0004(5) -0.0073(5)
C24 0.0230(5) 0.0330(6) 0.0310(6) -0.0079(5) -0.0043(5) -0.0072(5)
C25 0.0302(6) 0.0307(6) 0.0314(6) -0.0070(5) -0.0049(5) -0.0110(5)
C26 0.0274(6) 0.0370(6) 0.0288(6) -0.0080(5) -0.0011(5) -0.0124(5)
C27 0.0246(5) 0.0360(6) 0.0277(6) -0.0097(5) -0.0067(4) -0.0075(5)
C28 0.0254(6) 0.0294(6) 0.0323(6) -0.0058(5) -0.0074(5) -0.0077(5)
C29 0.0231(5) 0.0339(6) 0.0311(6) -0.0059(5) -0.0029(5) -0.0095(5)
C30 0.0308(6) 0.0373(7) 0.0310(6) -0.0037(5) -0.0039(5) -0.0147(5)
C31 0.0443(7) 0.0393(7) 0.0415(7) -0.0062(6) -0.0063(6) -0.0204(6)
C32 0.0338(7) 0.0356(7) 0.0486(8) -0.0091(6) 0.0010(6) -0.0150(6)
C33 0.0434(8) 0.0389(8) 0.0765(11) -0.0172(8) -0.0020(8) -0.0173(7)
C34 0.0281(6) 0.0393(7) 0.0296(6) -0.0123(5) -0.0044(5) -0.0094(5)
C35 0.0272(6) 0.0356(6) 0.0266(6) -0.0140(5) -0.0017(5) -0.0076(5)
C36 0.0306(6) 0.0351(6) 0.0245(6) -0.0067(5) -0.0037(5) -0.0071(5)
C37 0.0304(6) 0.0356(6) 0.0252(6) -0.0093(5) 0.0007(5) -0.0116(5)
C38 0.0264(6) 0.0336(6) 0.0267(6) -0.0128(5) -0.0014(4) -0.0071(5)
C39 0.0296(6) 0.0300(6) 0.0275(6) -0.0091(5) -0.0042(5) -0.0060(5)
C40 0.0288(6) 0.0315(6) 0.0281(6) -0.0117(5) -0.0001(5) -0.0091(5)
C41 0.0683(11) 0.0705(11) 0.0560(10) 0.0194(9) -0.0274(9) -0.0398(10)
C42 0.0978(17) 0.1170(19) 0.0906(16) 0.0621(14) -0.0500(13) -0.0797(16)
C43 0.0417(7) 0.0372(7) 0.0344(7) -0.0048(5) -0.0085(5) -0.0149(6)
C44 0.0635(10) 0.0539(9) 0.0471(8) 0.0025(7) -0.0151(7) -0.0355(8)
C45 0.0258(6) 0.0358(6) 0.0300(6) -0.0098(5) -0.0025(5) -0.0080(5)
C46 0.0229(5) 0.0346(6) 0.0308(6) -0.0091(5) -0.0032(5) -0.0083(5)
C47 0.0278(6) 0.0354(6) 0.0304(6) -0.0054(5) -0.0044(5) -0.0096(5)
C48 0.0246(6) 0.0319(6) 0.0401(7) -0.0101(5) -0.0019(5) -0.0093(5)
C49 0.0234(6) 0.0386(7) 0.0361(6) -0.0150(5) -0.0024(5) -0.0083(5)
C50 0.0284(6) 0.0368(6) 0.0301(6) -0.0089(5) -0.0028(5) -0.0089(5)
C51 0.0275(6) 0.0337(6) 0.0316(6) -0.0084(5) -0.0035(5) -0.0091(5)
C52 0.0761(11) 0.0432(8) 0.0314(7) -0.0036(6) -0.0051(7) -0.0209(8)
C53 0.0716(11) 0.0383(7) 0.0374(7) -0.0048(6) -0.0053(7) -0.0222(7)
O9 0.0444(9) 0.0320(8) 0.0374(8) -0.0114(6) -0.0030(6) -0.0135(6)
O9A 0.0493(16) 0.0369(14) 0.0286(13) -0.0042(10) 0.0037(11) -0.0165(12)
O10 0.0951(11) 0.0773(9) 0.0703(9) 0.0163(7) -0.0437(8) -0.0371(8)
C54 0.0670(11) 0.0628(11) 0.0623(11) -0.0010(9) -0.0039(9) -0.0276(9)
C55 0.0447(8) 0.0513(8) 0.0360(7) -0.0086(6) -0.0058(6) -0.0134(7)
C56 0.0408(8) 0.0669(10) 0.0708(11) -0.0387(9) -0.0072(7) -0.0058(7)

loop_
_atom_type_symbol
_atom_type_description
_atom_type_scat_dispersion_real
_atom_type_scat_dispersion_imag
_atom_type_scat_source
C C 0.0033 0.0016 'International Tables Vol C Tables 4.2.6.8 and 6.1.1.4'
H H 0.0000 0.0000 'International Tables Vol C Tables 4.2.6.8 and 6.1.1.4'
N N 0.0061 0.0033 'International Tables Vol C Tables 4.2.6.8 and 6.1.1.4'
O O 0.0106 0.0060 'International Tables Vol C Tables 4.2.6.8 and 6.1.1.4'

loop_
_geom_angle_atom_site_label_1
_geom_angle_atom_site_label_2
_geom_angle_atom_site_label_3
_geom_angle
_geom_angle_site_symmetry_1
_geom_angle_site_symmetry_3
_geom_angle_publ_flag
C3 O1 C8 118.67(11) . . ?
C6 O2 C10 118.15(10) . . ?
C14 O3 C19 118.90(11) . . ?
C17 O4 C21 117.42(10) . . ?
C25 O5 C30 117.60(10) . . ?
C28 O6 C32 118.17(10) . . ?
C37 O7 C41 117.60(10) . . ?
C40 O8 C43 117.72(9) . . ?
C52 N1 C50 116.46(12) . . ?
C53 N2 C51 116.56(12) . . ?
H1A C1 H1B 108.1 . . ?
C2 C1 H1A 109.5 . . ?
C2 C1 H1B 109.5 . . ?
C2 C1 C49 110.60(10) . . ?
C49 C1 H1A 109.5 . . ?
C49 C1 H1B 109.5 . . ?
C3 C2 C1 121.87(12) . . ?
C3 C2 C7 118.49(12) . . ?
C7 C2 C1 119.57(12) . . ?
O1 C3 C4 123.74(12) . . ?
C2 C3 O1 115.74(12) . . ?
C2 C3 C4 120.52(12) . . ?
C3 C4 H4 119.4 . . ?
C5 C4 C3 121.17(12) . . ?
C5 C4 H4 119.4 . . ?
C4 C5 C6 118.35(12) . . ?
C4 C5 C12 121.11(12) . . ?
C6 C5 C12 120.51(11) . . ?
O2 C6 C5 115.82(11) . . ?
O2 C6 C7 123.84(12) . . ?
C7 C6 C5 120.34(12) . . ?
C2 C7 H7 119.4 . . ?
C6 C7 C2 121.12(12) . . ?
C6 C7 H7 119.4 . . ?
O1 C8 H8A 110.3 . . ?
O1 C8 H8B 110.3 . . ?
O1 C8 C9 107.02(13) . . ?
H8A C8 H8B 108.6 . . ?
C9 C8 H8A 110.3 . . ?
C9 C8 H8B 110.3 . . ?
C8 C9 H9A 109.5 . . ?
C8 C9 H9B 109.5 . . ?
C8 C9 H9C 109.5 . . ?
H9A C9 H9B 109.5 . . ?
H9A C9 H9C 109.5 . . ?
H9B C9 H9C 109.5 . . ?
O2 C10 H10A 110.4 . . ?
O2 C10 H10B 110.4 . . ?
O2 C10 C11 106.81(12) . . ?
H10A C10 H10B 108.6 . . ?
C11 C10 H10A 110.4 . . ?
C11 C10 H10B 110.4 . . ?
C10 C11 H11A 109.5 . . ?
C10 C11 H11B 109.5 . . ?
C10 C11 H11C 109.5 . . ?
H11A C11 H11B 109.5 . . ?
H11A C11 H11C 109.5 . . ?
H11B C11 H11C 109.5 . . ?
C5 C12 H12A 109.3 . . ?
C5 C12 H12B 109.3 . . ?
C5 C12 C13 111.73(10) . . ?
H12A C12 H12B 107.9 . . ?
C13 C12 H12A 109.3 . . ?
C13 C12 H12B 109.3 . . ?
C14 C13 C12 121.04(11) . . ?
C18 C13 C12 120.90(12) . . ?
C18 C13 C14 118.06(12) . . ?
O3 C14 C13 115.69(11) . . ?
O3 C14 C15 123.57(12) . . ?
C15 C14 C13 120.73(11) . . ?
C14 C15 H15 119.4 . . ?
C14 C15 C16 121.30(12) . . ?
C16 C15 H15 119.4 . . ?
C15 C16 C17 118.02(12) . . ?
C15 C16 C23 120.67(11) . . ?
C17 C16 C23 121.31(11) . . ?
O4 C17 C16 115.84(11) . . ?
O4 C17 C18 123.69(11) . . ?
C18 C17 C16 120.46(11) . . ?
C13 C18 H18 119.3 . . ?
C17 C18 C13 121.42(12) . . ?
C17 C18 H18 119.3 . . ?
O3 C19 H19A 110.4 . . ?
O3 C19 H19B 110.4 . . ?
O3 C19 C20 106.83(14) . . ?
H19A C19 H19B 108.6 . . ?
C20 C19 H19A 110.4 . . ?
C20 C19 H19B 110.4 . . ?
C19 C20 H20A 109.5 . . ?
C19 C20 H20B 109.5 . . ?
C19 C20 H20C 109.5 . . ?
H20A C20 H20B 109.5 . . ?
H20A C20 H20C 109.5 . . ?
H20B C20 H20C 109.5 . . ?
O4 C21 H21A 110.3 . . ?
O4 C21 H21B 110.3 . . ?
O4 C21 C22 107.20(12) . . ?
H21A C21 H21B 108.5 . . ?
C22 C21 H21A 110.3 . . ?
C22 C21 H21B 110.3 . . ?
C21 C22 H22A 109.5 . . ?
C21 C22 H22B 109.5 . . ?
C21 C22 H22C 109.5 . . ?
H22A C22 H22B 109.5 . . ?
H22A C22 H22C 109.5 . . ?
H22B C22 H22C 109.5 . . ?
C16 C23 H23A 109.1 . . ?
C16 C23 H23B 109.1 . . ?
H23A C23 H23B 107.8 . . ?
C24 C23 C16 112.49(10) . . ?
C24 C23 H23A 109.1 . . ?
C24 C23 H23B 109.1 . . ?
C25 C24 C23 120.39(11) . . ?
C29 C24 C23 121.31(10) . . ?
C29 C24 C25 118.28(11) . . ?
O5 C25 C24 116.07(11) . . ?
O5 C25 C26 124.10(11) . . ?
C26 C25 C24 119.83(11) . . ?
C25 C26 H26 119.0 . . ?
C25 C26 C27 121.95(11) . . ?
C27 C26 H26 119.0 . . ?
C26 C27 C34 119.49(10) . . ?
C28 C27 C26 118.11(11) . . ?
C28 C27 C34 122.40(11) . . ?
O6 C28 C27 116.63(11) . . ?
O6 C28 C29 123.45(10) . . ?
C27 C28 C29 119.91(11) . . ?
C24 C29 C28 121.67(11) . . ?
C24 C29 H29 119.2 . . ?
C28 C29 H29 119.2 . . ?
O5 C30 H30A 110.3 . . ?
O5 C30 H30B 110.3 . . ?
O5 C30 C31 107.24(11) . . ?
H30A C30 H30B 108.5 . . ?
C31 C30 H30A 110.3 . . ?
C31 C30 H30B 110.3 . . ?
C30 C31 H31A 109.5 . . ?
C30 C31 H31B 109.5 . . ?
C30 C31 H31C 109.5 . . ?
H31A C31 H31B 109.5 . . ?
H31A C31 H31C 109.5 . . ?
H31B C31 H31C 109.5 . . ?
O6 C32 H32A 110.2 . . ?
O6 C32 H32B 110.2 . . ?
O6 C32 C33 107.44(12) . . ?
H32A C32 H32B 108.5 . . ?
C33 C32 H32A 110.2 . . ?
C33 C32 H32B 110.2 . . ?
C32 C33 H33A 109.5 . . ?
C32 C33 H33B 109.5 . . ?
C32 C33 H33C 109.5 . . ?
H33A C33 H33B 109.5 . . ?
H33A C33 H33C 109.5 . . ?
H33B C33 H33C 109.5 . . ?
C27 C34 H34A 109.2 . . ?
C27 C34 H34B 109.2 . . ?
H34A C34 H34B 107.9 . . ?
C35 C34 C27 112.06(10) . . ?
C35 C34 H34A 109.2 . . ?
C35 C34 H34B 109.2 . . ?
C36 C35 C34 120.74(11) . . ?
C36 C35 C40 117.77(11) . . ?
C40 C35 C34 121.44(10) . . ?
C35 C36 H36 119.1 . . ?
C37 C36 C35 121.88(11) . . ?
C37 C36 H36 119.1 . . ?
O7 C37 C36 123.25(11) . . ?
O7 C37 C38 116.70(10) . . ?
C36 C37 C38 120.04(11) . . ?
C37 C38 C45 121.38(10) . . ?
C39 C38 C37 118.38(11) . . ?
C39 C38 C45 120.22(10) . . ?
C38 C39 H39 119.2 . . ?
C38 C39 C40 121.60(11) . . ?
C40 C39 H39 119.2 . . ?
O8 C40 C35 116.25(10) . . ?
O8 C40 C39 123.44(11) . . ?
C39 C40 C35 120.31(11) . . ?
O7 C41 H41A 110.0 . . ?
O7 C41 H41B 110.0 . . ?
O7 C41 C42 108.40(14) . . ?
H41A C41 H41B 108.4 . . ?
C42 C41 H41A 110.0 . . ?
C42 C41 H41B 110.0 . . ?
C41 C42 H42A 109.5 . . ?
C41 C42 H42B 109.5 . . ?
C41 C42 H42C 109.5 . . ?
H42A C42 H42B 109.5 . . ?
H42A C42 H42C 109.5 . . ?
H42B C42 H42C 109.5 . . ?
O8 C43 H43A 110.3 . . ?
O8 C43 H43B 110.3 . . ?
O8 C43 C44 106.91(11) . . ?
H43A C43 H43B 108.6 . . ?
C44 C43 H43A 110.3 . . ?
C44 C43 H43B 110.3 . . ?
C43 C44 H44A 109.5 . . ?
C43 C44 H44B 109.5 . . ?
C43 C44 H44C 109.5 . . ?
H44A C44 H44B 109.5 . . ?
H44A C44 H44C 109.5 . . ?
H44B C44 H44C 109.5 . . ?
C38 C45 H45A 109.1 . . ?
C38 C45 H45B 109.1 . . ?
H45A C45 H45B 107.8 . . ?
C46 C45 C38 112.50(10) . . ?
C46 C45 H45A 109.1 . . ?
C46 C45 H45B 109.1 . . ?
C47 C46 C45 121.97(11) . . ?
C47 C46 C51 117.70(11) . . ?
C51 C46 C45 120.32(11) . . ?
C46 C47 H47 118.8 . . ?
C46 C47 C48 122.33(11) . . ?
C48 C47 H47 118.8 . . ?
O9A C47 C46 126.72(16) . . ?
O9A C47 C48 110.58(15) . . ?
C47 C48 H48 119.2 . . ?
C49 C48 C47 121.66(11) . . ?
C49 C48 H48 119.2 . . ?
O9 C48 C47 112.35(12) . . ?
O9 C48 C49 125.99(13) . . ?
C48 C49 C1 122.21(12) . . ?
C48 C49 C50 117.58(11) . . ?
C50 C49 C1 120.07(11) . . ?
N1 C50 C49 118.90(11) . . ?
N1 C50 C51 120.25(11) . . ?
C49 C50 C51 120.84(11) . . ?
N2 C51 C46 118.99(11) . . ?
N2 C51 C50 121.13(11) . . ?
C46 C51 C50 119.88(11) . . ?
N1 C52 H52 118.4 . . ?
N1 C52 C53 123.18(13) . . ?
C53 C52 H52 118.4 . . ?
N2 C53 C52 122.37(13) . . ?
N2 C53 H53 118.8 . . ?
C52 C53 H53 118.8 . . ?
C48 O9 H9 109.5 . . ?
C47 O9A H9AA 109.5 . . ?
H54A C54 H54B 109.5 . . ?
H54A C54 H54C 109.5 . . ?
H54B C54 H54C 109.5 . . ?
C55 C54 H54A 109.5 . . ?
C55 C54 H54B 109.5 . . ?
C55 C54 H54C 109.5 . . ?
O10 C55 C54 121.46(15) . . ?
O10 C55 C56 121.32(15) . . ?
C56 C55 C54 117.22(14) . . ?
C55 C56 H56A 109.5 . . ?
C55 C56 H56B 109.5 . . ?
C55 C56 H56C 109.5 . . ?
H56A C56 H56B 109.5 . . ?
H56A C56 H56C 109.5 . . ?
H56B C56 H56C 109.5 . . ?

loop_
_geom_bond_atom_site_label_1
_geom_bond_atom_site_label_2
_geom_bond_distance
_geom_bond_site_symmetry_2
_geom_bond_publ_flag
O1 C3 1.3880(15) . ?
O1 C8 1.4234(17) . ?
O2 C6 1.3767(15) . ?
O2 C10 1.4269(16) . ?
O3 C14 1.3847(15) . ?
O3 C19 1.3949(18) . ?
O4 C17 1.3823(15) . ?
O4 C21 1.4280(16) . ?
O5 C25 1.3752(14) . ?
O5 C30 1.4276(14) . ?
O6 C28 1.3761(14) . ?
O6 C32 1.4201(15) . ?
O7 C37 1.3815(14) . ?
O7 C41 1.4057(17) . ?
O8 C40 1.3748(14) . ?
O8 C43 1.4231(15) . ?
N1 C50 1.3676(16) . ?
N1 C52 1.3119(18) . ?
N2 C51 1.3620(16) . ?
N2 C53 1.3134(17) . ?
C1 H1A 0.9900 . ?
C1 H1B 0.9900 . ?
C1 C2 1.5179(18) . ?
C1 C49 1.5182(17) . ?
C2 C3 1.3877(18) . ?
C2 C7 1.3909(18) . ?
C3 C4 1.3896(19) . ?
C4 H4 0.9500 . ?
C4 C5 1.3886(18) . ?
C5 C6 1.3959(18) . ?
C5 C12 1.5132(18) . ?
C6 C7 1.3891(18) . ?
C7 H7 0.9500 . ?
C8 H8A 0.9900 . ?
C8 H8B 0.9900 . ?
C8 C9 1.505(2) . ?
C9 H9A 0.9800 . ?
C9 H9B 0.9800 . ?
C9 H9C 0.9800 . ?
C10 H10A 0.9900 . ?
C10 H10B 0.9900 . ?
C10 C11 1.508(2) . ?
C11 H11A 0.9800 . ?
C11 H11B 0.9800 . ?
C11 H11C 0.9800 . ?
C12 H12A 0.9900 . ?
C12 H12B 0.9900 . ?
C12 C13 1.5187(18) . ?
C13 C14 1.3916(18) . ?
C13 C18 1.3912(17) . ?
C14 C15 1.3886(19) . ?
C15 H15 0.9500 . ?
C15 C16 1.3918(17) . ?
C16 C17 1.3979(17) . ?
C16 C23 1.5174(17) . ?
C17 C18 1.3888(18) . ?
C18 H18 0.9500 . ?
C19 H19A 0.9900 . ?
C19 H19B 0.9900 . ?
C19 C20 1.506(2) . ?
C20 H20A 0.9800 . ?
C20 H20B 0.9800 . ?
C20 H20C 0.9800 . ?
C21 H21A 0.9900 . ?
C21 H21B 0.9900 . ?
C21 C22 1.512(2) . ?
C22 H22A 0.9800 . ?
C22 H22B 0.9800 . ?
C22 H22C 0.9800 . ?
C23 H23A 0.9900 . ?
C23 H23B 0.9900 . ?
C23 C24 1.5155(17) . ?
C24 C25 1.4006(16) . ?
C24 C29 1.3858(17) . ?
C25 C26 1.3851(18) . ?
C26 H26 0.9500 . ?
C26 C27 1.3936(17) . ?
C27 C28 1.3927(16) . ?
C27 C34 1.5175(17) . ?
C28 C29 1.3973(17) . ?
C29 H29 0.9500 . ?
C30 H30A 0.9900 . ?
C30 H30B 0.9900 . ?
C30 C31 1.5038(18) . ?
C31 H31A 0.9800 . ?
C31 H31B 0.9800 . ?
C31 H31C 0.9800 . ?
C32 H32A 0.9900 . ?
C32 H32B 0.9900 . ?
C32 C33 1.5047(19) . ?
C33 H33A 0.9800 . ?
C33 H33B 0.9800 . ?
C33 H33C 0.9800 . ?
C34 H34A 0.9900 . ?
C34 H34B 0.9900 . ?
C34 C35 1.5167(16) . ?
C35 C36 1.3926(16) . ?
C35 C40 1.3974(16) . ?
C36 H36 0.9500 . ?
C36 C37 1.3917(17) . ?
C37 C38 1.3929(16) . ?
C38 C39 1.3872(16) . ?
C38 C45 1.5141(16) . ?
C39 H39 0.9500 . ?
C39 C40 1.3925(16) . ?
C41 H41A 0.9900 . ?
C41 H41B 0.9900 . ?
C41 C42 1.499(2) . ?
C42 H42A 0.9800 . ?
C42 H42B 0.9800 . ?
C42 H42C 0.9800 . ?
C43 H43A 0.9900 . ?
C43 H43B 0.9900 . ?
C43 C44 1.5029(18) . ?
C44 H44A 0.9800 . ?
C44 H44B 0.9800 . ?
C44 H44C 0.9800 . ?
C45 H45A 0.9900 . ?
C45 H45B 0.9900 . ?
C45 C46 1.5140(17) . ?
C46 C47 1.3673(17) . ?
C46 C51 1.4250(16) . ?
C47 H47 0.9500 . ?
C47 C48 1.4110(18) . ?
C47 O9A 1.322(3) . ?
C48 H48 0.9500 . ?
C48 C49 1.3728(17) . ?
C48 O9 1.3689(18) . ?
C49 C50 1.4188(17) . ?
C50 C51 1.4253(17) . ?
C52 H52 0.9500 . ?
C52 C53 1.397(2) . ?
C53 H53 0.9500 . ?
O9 H9 0.8400 . ?
O9A H9AA 0.8400 . ?
O10 C55 1.2107(18) . ?
C54 H54A 0.9800 . ?
C54 H54B 0.9800 . ?
C54 H54C 0.9800 . ?
C54 C55 1.482(2) . ?
C55 C56 1.473(2) . ?
C56 H56A 0.9800 . ?
C56 H56B 0.9800 . ?
C56 H56C 0.9800 . ?

loop_
_platon_squeeze_void_nr
_platon_squeeze_void_average_x
_platon_squeeze_void_average_y
_platon_squeeze_void_average_z
_platon_squeeze_void_volume
_platon_squeeze_void_count_electrons
_platon_squeeze_void_content
1 -0.048 0.500 0.000 377 77 ' '
